data_2215594
loop_
_publ_author_name
'Siddiqui, Waseeq Ahmad'
'Ahmad, Saeed'
'Siddiqui, Hamid Latif'
'Tariq, Muhammad Ilyas'
'Parvez, Masood'

_publ_section_title
;
 <i>o</i>-Sulfamoylbenzoic acid
;
_journal_coeditor_code LH2510
_journal_issue 10
_journal_name_full 'Acta Crystallographica Section E'
_journal_page_first o4117
_journal_page_last o4117
_journal_paper_doi 10.1107/S1600536807045710
_journal_volume 63
_journal_year 2007
_chemical_formula_iupac 'C7 H7 N O4 S'
_chemical_formula_moiety 'C7 H7 N O4 S'
_chemical_formula_sum 'C7 H7 N O4 S'
_chemical_formula_weight 201.20
_chemical_name_systematic 'o-Sulfamoylbenzoic acid'
_space_group_IT_number 15
_symmetry_cell_setting monoclinic
_symmetry_space_group_name_Hall '-C 2yc'
_symmetry_space_group_name_H-M 'C 1 2/c 1'
_atom_sites_solution_hydrogens geom
_atom_sites_solution_primary direct
_atom_sites_solution_secondary difmap
_cell_angle_alpha 90.00
_cell_angle_beta 100.45(2)
_cell_angle_gamma 90.00
_cell_formula_units_Z 8
_cell_length_a 12.200(4)
_cell_length_b 15.824(6)
_cell_length_c 9.012(4)
_cell_measurement_reflns_used 3769
_cell_measurement_temperature 173(2)
_cell_measurement_theta_max 27.47
_cell_measurement_theta_min 4.22
_cell_volume 1710.9(12)
_computing_cell_refinement 'DENZO (Otwinowski & Minor, 1997)'
_computing_data_collection 'COLLECT (Nonius, 1998)'
_computing_data_reduction 'SCALEPACK (Otwinowski & Minor, 1997)'
_computing_molecular_graphics 'ORTEPII (Johnson, 1976)'
_computing_publication_material 'SHELXL97 (Sheldrick, 1997)'
_computing_structure_refinement 'SHELXL97 (Sheldrick, 1997)'
_computing_structure_solution 'SAPI91 (Fan, 1991)'
_diffrn_ambient_temperature 173(2)
_diffrn_measured_fraction_theta_full 0.993
_diffrn_measured_fraction_theta_max 0.993
_diffrn_measurement_device_type 'Nonius KappaCCD area-detector'
_diffrn_measurement_method '\w and \f'
_diffrn_radiation_monochromator graphite
_diffrn_radiation_source 'fine-focus sealed tube'
_diffrn_radiation_type MoK\a
_diffrn_radiation_wavelength 0.71073
_diffrn_reflns_av_R_equivalents 0.0238
_diffrn_reflns_av_sigmaI/netI 0.0324
_diffrn_reflns_limit_h_max 15
_diffrn_reflns_limit_h_min -15
_diffrn_reflns_limit_k_max 20
_diffrn_reflns_limit_k_min -19
_diffrn_reflns_limit_l_max 11
_diffrn_reflns_limit_l_min -11
_diffrn_reflns_number 3769
_diffrn_reflns_theta_full 27.47
_diffrn_reflns_theta_max 27.47
_diffrn_reflns_theta_min 4.22
_exptl_absorpt_coefficient_mu 0.358
_exptl_absorpt_correction_T_max 0.9515
_exptl_absorpt_correction_T_min 0.9318
_exptl_absorpt_correction_type multi-scan
_exptl_absorpt_process_details '(SORTAV; Blessing, 1997)'
_exptl_crystal_colour colourless
_exptl_crystal_density_diffrn 1.562
_exptl_crystal_density_method 'not measured'
_exptl_crystal_description prism
_exptl_crystal_F_000 832
_exptl_crystal_size_max 0.20
_exptl_crystal_size_mid 0.18
_exptl_crystal_size_min 0.14
_refine_diff_density_max 0.338
_refine_diff_density_min -0.424
_refine_ls_extinction_method none
_refine_ls_goodness_of_fit_ref 1.041
_refine_ls_hydrogen_treatment mixed
_refine_ls_matrix_type full
_refine_ls_number_parameters 127
_refine_ls_number_reflns 1952
_refine_ls_number_restraints 0
_refine_ls_restrained_S_all 1.041
_refine_ls_R_factor_all 0.0400
_refine_ls_R_factor_gt 0.0333
_refine_ls_shift/su_max 0.000
_refine_ls_shift/su_mean 0.000
_refine_ls_structure_factor_coef Fsqd
_refine_ls_weighting_details 'calc w = 1/[\s^2^(Fo^2^)+(0.044P)^2^+1.65P] where P=(Fo^2^+2Fc^2^)/3'
_refine_ls_weighting_scheme calc
_refine_ls_wR_factor_gt 0.0850
_refine_ls_wR_factor_ref 0.0894
_reflns_number_gt 1718
_reflns_number_total 1952
_reflns_threshold_expression I>2\s(I)
_cod_data_source_file lh2510.cif
_cod_data_source_block I
_cod_original_cell_volume 1710.9(11)
_cod_original_sg_symbol_H-M 'C 2/c'
_cod_database_code 2215594
_cod_database_fobs_code 2215594

loop_
_symmetry_equiv_pos_as_xyz
'x, y, z'
'-x, y, -z+1/2'
'x+1/2, y+1/2, z'
'-x+1/2, y+1/2, -z+1/2'
'-x, -y, -z'
'x, -y, z-1/2'
'-x+1/2, -y+1/2, -z'
'x+1/2, -y+1/2, z-1/2'

loop_
_atom_site_type_symbol
_atom_site_label
_atom_site_fract_x
_atom_site_fract_y
_atom_site_fract_z
_atom_site_U_iso_or_equiv
_atom_site_adp_type
_atom_site_calc_flag
_atom_site_refinement_flags
_atom_site_occupancy
S S1 0.32466(3) 0.08825(2) 0.29800(4) 0.01783(13) Uani d . 1
O O1 -0.03197(9) 0.10966(8) 0.06197(17) 0.0358(3) Uani d . 1
H H1 -0.0561(18) 0.0621(14) 0.031(3) 0.043 Uiso d . 1
O O2 0.12390(9) 0.03527(7) 0.07062(14) 0.0262(3) Uani d . 1
O O3 0.42650(9) 0.11678(7) 0.39115(13) 0.0253(3) Uani d . 1
O O4 0.25219(9) 0.03529(7) 0.36559(13) 0.0241(3) Uani d . 1
N N1 0.36169(11) 0.03865(8) 0.16031(16) 0.0220(3) Uani d . 1
H H1A 0.3086(16) 0.0220(12) 0.090(2) 0.026 Uiso d . 1
H H1B 0.4203(16) 0.0615(12) 0.131(2) 0.026 Uiso d . 1
C C1 0.24768(12) 0.18088(9) 0.23164(17) 0.0186(3) Uani d . 1
C C2 0.29921(14) 0.25731(10) 0.2747(2) 0.0284(4) Uani d . 1
H H2 0.3740 0.2578 0.3277 0.034 Uiso calc R 1
C C3 0.24279(15) 0.33333(10) 0.2413(2) 0.0328(4) Uani d . 1
H H3 0.2792 0.3854 0.2704 0.039 Uiso calc R 1
C C4 0.13346(14) 0.33287(10) 0.1656(2) 0.0293(4) Uani d . 1
H H4 0.0940 0.3845 0.1444 0.035 Uiso calc R 1
C C5 0.08186(13) 0.25648(10) 0.12075(18) 0.0243(3) Uani d . 1
H H5 0.0070 0.2567 0.0681 0.029 Uiso calc R 1
C C6 0.13656(12) 0.17981(9) 0.15061(16) 0.0186(3) Uani d . 1
C C7 0.07735(12) 0.10081(9) 0.09228(17) 0.0195(3) Uani d . 1

loop_
_atom_site_aniso_label
_atom_site_aniso_U_11
_atom_site_aniso_U_22
_atom_site_aniso_U_33
_atom_site_aniso_U_12
_atom_site_aniso_U_13
_atom_site_aniso_U_23
S1 0.0154(2) 0.0169(2) 0.0196(2) 0.00077(13) -0.00111(14) -0.00002(13)
O1 0.0156(6) 0.0250(6) 0.0617(9) 0.0008(5) -0.0062(5) -0.0151(6)
O2 0.0168(5) 0.0228(6) 0.0371(7) -0.0011(4) 0.0003(5) -0.0100(5)
O3 0.0184(5) 0.0264(6) 0.0271(6) 0.0022(4) -0.0064(4) -0.0048(5)
O4 0.0226(5) 0.0226(6) 0.0271(6) 0.0013(4) 0.0047(4) 0.0059(4)
N1 0.0161(6) 0.0244(7) 0.0248(7) -0.0027(5) 0.0018(5) -0.0059(5)
C1 0.0167(7) 0.0175(7) 0.0202(7) -0.0015(5) -0.0002(6) -0.0002(6)
C2 0.0250(8) 0.0204(8) 0.0351(9) -0.0030(6) -0.0072(7) -0.0007(7)
C3 0.0352(9) 0.0166(8) 0.0414(10) -0.0048(7) -0.0070(8) -0.0009(7)
C4 0.0348(9) 0.0170(7) 0.0325(9) 0.0040(7) -0.0031(7) 0.0027(7)
C5 0.0236(8) 0.0220(8) 0.0244(8) 0.0024(6) -0.0031(6) 0.0014(6)
C6 0.0185(7) 0.0178(7) 0.0181(7) -0.0006(6) 0.0000(6) 0.0000(5)
C7 0.0172(7) 0.0210(7) 0.0187(7) 0.0004(6) -0.0007(6) -0.0020(6)

loop_
_atom_type_symbol
_atom_type_description
_atom_type_scat_dispersion_real
_atom_type_scat_dispersion_imag
_atom_type_scat_source
C C 0.0033 0.0016 'International Tables Vol C Tables 4.2.6.8 and 6.1.1.4'
H H 0.0000 0.0000 'International Tables Vol C Tables 4.2.6.8 and 6.1.1.4'
N N 0.0061 0.0033 'International Tables Vol C Tables 4.2.6.8 and 6.1.1.4'
O O 0.0106 0.0060 'International Tables Vol C Tables 4.2.6.8 and 6.1.1.4'
S S 0.1246 0.1234 'International Tables Vol C Tables 4.2.6.8 and 6.1.1.4'

loop_
_geom_angle_atom_site_label_1
_geom_angle_atom_site_label_2
_geom_angle_atom_site_label_3
_geom_angle
O4 S1 O3 118.00(7)
O4 S1 N1 109.00(8)
O3 S1 N1 105.70(7)
O4 S1 C1 107.17(7)
O3 S1 C1 106.49(7)
N1 S1 C1 110.39(8)
C7 O1 H1 104.7(15)
S1 N1 H1A 116.0(13)
S1 N1 H1B 112.8(12)
H1A N1 H1B 116.7(18)
C2 C1 C6 119.82(14)
C2 C1 S1 116.01(11)
C6 C1 S1 123.95(11)
C1 C2 C3 120.82(15)
C1 C2 H2 119.6
C3 C2 H2 119.6
C4 C3 C2 119.80(15)
C4 C3 H3 120.1
C2 C3 H3 120.1
C3 C4 C5 119.58(14)
C3 C4 H4 120.2
C5 C4 H4 120.2
C6 C5 C4 121.87(14)
C6 C5 H5 119.1
C4 C5 H5 119.1
C5 C6 C1 118.08(13)
C5 C6 C7 118.66(13)
C1 C6 C7 123.24(13)
O2 C7 O1 122.80(14)
O2 C7 C6 124.16(13)
O1 C7 C6 113.01(13)

loop_
_geom_bond_atom_site_label_1
_geom_bond_atom_site_label_2
_geom_bond_distance
S1 O4 1.4319(12)
S1 O3 1.4402(11)
S1 N1 1.6010(15)
S1 C1 1.7844(16)
O1 C7 1.3194(18)
O1 H1 0.84(2)
O2 C7 1.2152(18)
N1 H1A 0.860(19)
N1 H1B 0.88(2)
C1 C2 1.386(2)
C1 C6 1.419(2)
C2 C3 1.391(2)
C2 H2 0.9500
C3 C4 1.384(2)
C3 H3 0.9500
C4 C5 1.389(2)
C4 H4 0.9500
C5 C6 1.387(2)
C5 H5 0.9500
C6 C7 1.491(2)

loop_
_geom_hbond_atom_site_label_D
_geom_hbond_atom_site_label_H
_geom_hbond_atom_site_label_A
_geom_hbond_site_symmetry_A
_geom_hbond_distance_DH
_geom_hbond_distance_HA
_geom_hbond_distance_DA
_geom_hbond_angle_DHA
O1 H1 O2 5 0.84(2) 1.90(2) 2.731(2) 169(2)
N1 H1A O2 . 0.86(2) 2.24(2) 2.867(2) 130(2)
N1 H1A O4 6 0.86(2) 2.21(2) 2.987(2) 150(2)
N1 H1B O3 2_655 0.88(2) 2.11(2) 2.976(2) 168(2)
C2 H2 O3 . 0.95 2.36 2.805(2) 108
C5 H5 O1 . 0.95 2.37 2.709(2) 100

loop_
_geom_torsion_atom_site_label_1
_geom_torsion_atom_site_label_2
_geom_torsion_atom_site_label_3
_geom_torsion_atom_site_label_4
_geom_torsion
O4 S1 C1 C2 129.47(14)
O3 S1 C1 C2 2.32(15)
N1 S1 C1 C2 -111.95(14)
O4 S1 C1 C6 -45.14(15)
O3 S1 C1 C6 -172.29(13)
N1 S1 C1 C6 73.44(15)
C6 C1 C2 C3 0.9(3)
S1 C1 C2 C3 -173.97(15)
C1 C2 C3 C4 0.7(3)
C2 C3 C4 C5 -1.4(3)
C3 C4 C5 C6 0.5(3)
C4 C5 C6 C1 1.1(2)
C4 C5 C6 C7 -177.08(16)
C2 C1 C6 C5 -1.8(2)
S1 C1 C6 C5 172.67(12)
C2 C1 C6 C7 176.32(15)
S1 C1 C6 C7 -9.3(2)
C5 C6 C7 O2 157.01(16)
C1 C6 C7 O2 -21.1(2)
C5 C6 C7 O1 -21.2(2)
C1 C6 C7 O1 160.75(15)

loop_
_cod_related_entry_id
_cod_related_entry_database
_cod_related_entry_code
1 ChemSpider 62644
